data_4066881
loop_
_publ_author_name
'Brown, Timothy J.'
'Sugie, Atsushi'
'Dickens, Marina G.'
'Widenhoefer, Ross A.'

_publ_section_title
;
 Solid-State and Dynamic Solution Behavior of a Cationic, Two-Coordinate
 Gold(I) \p-Allene Complex
;
_journal_issue 19
_journal_name_full Organometallics
_journal_page_first 4207
_journal_paper_doi 10.1021/om100688t
_journal_volume 29
_journal_year 2010
_chemical_formula_moiety '2(C25 H35 Au P), 2(F6 Sb), C H2 Cl2)'
_chemical_formula_sum 'C51 H72 Au2 Cl2 F12 P2 Sb2'
_chemical_formula_weight 1683.39
_chemical_name_common Allene1
_chemical_name_systematic
; 
 ? 
;
_space_group_IT_number 2
_symmetry_cell_setting triclinic
_symmetry_space_group_name_Hall '-P 1'
_symmetry_space_group_name_H-M 'P -1'
_atom_sites_solution_hydrogens geom
_atom_sites_solution_primary direct
_atom_sites_solution_secondary difmap
_audit_creation_method SHELXL-97
_cell_angle_alpha 98.452(8)
_cell_angle_beta 94.196(8)
_cell_angle_gamma 96.769(8)
_cell_formula_units_Z 1
_cell_length_a 7.8865(11)
_cell_length_b 11.4932(16)
_cell_length_c 16.466(2)
_cell_measurement_reflns_used 8140
_cell_measurement_temperature 173(2)
_cell_measurement_theta_max 26.46
_cell_measurement_theta_min 2.98
_cell_volume 1459.8(3)
_computing_cell_refinement SAINT
_computing_data_collection 'Apex II 2.0 Rev.2 (Bruker, 2005)'
_computing_data_reduction 'SAINT 7.12A (Bruker, 2004)'
_computing_molecular_graphics 'SHELXTL 5.1, XP (Sheldrick, 1994)'
_computing_publication_material 'SHELXS-97 (Sheldrick, 1990)'
_computing_structure_refinement 'SHELXL-97 (Sheldrick, 2008)'
_computing_structure_solution 'SHELXS-97 (Sheldrick, 2008)'
_diffrn_ambient_temperature 173(2)
_diffrn_detector_area_resol_mean 8.3
_diffrn_measured_fraction_theta_full 0.912
_diffrn_measured_fraction_theta_max 0.912
_diffrn_measurement_device_type 'Bruker SMART Apex II'
_diffrn_measurement_method \w
_diffrn_radiation_monochromator graphite
_diffrn_radiation_source 'fine-focus sealed tube'
_diffrn_radiation_type MoK\a
_diffrn_radiation_wavelength 0.71073
_diffrn_reflns_av_R_equivalents 0.0342
_diffrn_reflns_av_sigmaI/netI 0.0321
_diffrn_reflns_limit_h_max 9
_diffrn_reflns_limit_h_min -9
_diffrn_reflns_limit_k_max 14
_diffrn_reflns_limit_k_min -13
_diffrn_reflns_limit_l_max 20
_diffrn_reflns_limit_l_min -20
_diffrn_reflns_number 20096
_diffrn_reflns_theta_full 26.46
_diffrn_reflns_theta_max 26.46
_diffrn_reflns_theta_min 3.25
_exptl_absorpt_coefficient_mu 6.142
_exptl_absorpt_correction_T_max 0.5787
_exptl_absorpt_correction_T_min 0.4398
_exptl_absorpt_correction_type multi-scan
_exptl_absorpt_process_details 'SADABS 2.10 (Sheldrick, 2004)'
_exptl_crystal_colour colourless
_exptl_crystal_density_diffrn 1.915
_exptl_crystal_density_method 'not measured'
_exptl_crystal_description hexagonal
_exptl_crystal_F_000 810
_exptl_crystal_size_max 0.16
_exptl_crystal_size_mid 0.13
_exptl_crystal_size_min 0.10
_refine_diff_density_max 1.412
_refine_diff_density_min -1.149
_refine_diff_density_rms 0.136
_refine_ls_extinction_method none
_refine_ls_goodness_of_fit_ref 1.287
_refine_ls_hydrogen_treatment constr
_refine_ls_matrix_type full
_refine_ls_number_parameters 328
_refine_ls_number_reflns 5510
_refine_ls_number_restraints 0
_refine_ls_restrained_S_all 1.287
_refine_ls_R_factor_all 0.0440
_refine_ls_R_factor_gt 0.0324
_refine_ls_shift/su_max 0.144
_refine_ls_shift/su_mean 0.006
_refine_ls_structure_factor_coef Fsqd
_refine_ls_weighting_details 'calc w=1/[\s^2^(Fo^2^)+(0.0360P)^2^+0.0000P] where P=(Fo^2^+2Fc^2^)/3'
_refine_ls_weighting_scheme calc
_refine_ls_wR_factor_gt 0.0722
_refine_ls_wR_factor_ref 0.0770
_reflns_number_gt 4741
_reflns_number_total 5510
_reflns_threshold_expression I>2\s(I)
_cod_data_source_file om100688t_si_001.cif
_cod_data_source_block md130x
_cod_depositor_comments
;
The following automatic conversions were performed:

'_symmetry_cell_setting' value 'Triclinic' changed to 'triclinic'
according to /home/saulius/struct/CIF-dictionaries/cif_core.dic
dictionary named 'cif_core.dic' version 2.4.1 from
2010-06-29.

'_exptl_absorpt_correction_type' value 'Multi-scan'
changed to 'multi-scan' according to
/home/saulius/struct/CIF-dictionaries/cif_core.dic dictionary named
'cif_core.dic' version 2.4.1 from 2010-06-29.

Automatic conversion script
Id: cif_fix_values 1715 2011-07-08 13:25:40Z adriana 
;
_cod_original_sg_symbol_H-M 'P-1   '
_cod_database_code 4066881

loop_
_symmetry_equiv_pos_as_xyz
'x, y, z'
'-x, -y, -z'

loop_
_atom_site_label
_atom_site_type_symbol
_atom_site_fract_x
_atom_site_fract_y
_atom_site_fract_z
_atom_site_U_iso_or_equiv
_atom_site_adp_type
_atom_site_occupancy
_atom_site_symmetry_multiplicity
_atom_site_calc_flag
_atom_site_refinement_flags
Sb1 Sb -0.94176(5) 1.21283(4) 0.23096(2) 0.03278(11) Uani 1 1 d .
F1 F -0.9365(6) 1.3630(4) 0.2918(3) 0.0744(14) Uani 1 1 d .
F2 F -1.1799(5) 1.1888(4) 0.2263(3) 0.0666(12) Uani 1 1 d .
F3 F -0.9482(6) 1.0636(4) 0.1690(3) 0.0661(12) Uani 1 1 d .
F4 F -0.9241(5) 1.1461(4) 0.3273(2) 0.0649(12) Uani 1 1 d .
F5 F -0.7043(5) 1.2350(4) 0.2341(4) 0.0823(16) Uani 1 1 d .
F6 F -0.9586(7) 1.2802(5) 0.1343(3) 0.0843(15) Uani 1 1 d .
Au1 Au -1.42714(3) 0.838313(19) 0.198206(12) 0.02446(8) Uani 1 1 d .
P1 P -1.28322(16) 0.68033(12) 0.21988(7) 0.0212(3) Uani 1 1 d .
C1 C -1.5520(7) 0.9967(5) 0.1882(3) 0.0295(13) Uani 1 1 d .
H1A H -1.6503 1.0063 0.2216 0.035 Uiso 1 1 calc R
H1B H -1.4739 1.0716 0.1912 0.035 Uiso 1 1 calc R
C2 C -1.5899(7) 0.9328(5) 0.1128(3) 0.0287(13) Uani 1 1 d .
C3 C -1.6522(7) 0.8921(5) 0.0366(3) 0.0306(13) Uani 1 1 d .
C4 C -1.6199(8) 0.7787(6) -0.0132(4) 0.0436(17) Uani 1 1 d .
H4A H -1.5378 0.7412 0.0185 0.065 Uiso 1 1 calc R
H4B H -1.5729 0.7954 -0.0644 0.065 Uiso 1 1 calc R
H4C H -1.7279 0.7253 -0.0264 0.065 Uiso 1 1 calc R
C5 C -1.7707(7) 0.9657(6) -0.0030(3) 0.0374(14) Uani 1 1 d .
H5A H -1.7790 1.0382 0.0353 0.056 Uiso 1 1 calc R
H5B H -1.8848 0.9199 -0.0167 0.056 Uiso 1 1 calc R
H5C H -1.7254 0.9869 -0.0535 0.056 Uiso 1 1 calc R
C6 C -1.1025(7) 0.6795(5) 0.1512(3) 0.0277(12) Uani 1 1 d .
C7 C -1.0317(8) 0.5617(6) 0.1308(4) 0.0396(15) Uani 1 1 d .
H7A H -0.9394 0.5711 0.0945 0.059 Uiso 1 1 calc R
H7B H -1.1236 0.5011 0.1028 0.059 Uiso 1 1 calc R
H7C H -0.9866 0.5373 0.1818 0.059 Uiso 1 1 calc R
C8 C -0.9605(8) 0.7746(6) 0.1924(4) 0.0426(15) Uani 1 1 d .
H8A H -0.8637 0.7766 0.1583 0.064 Uiso 1 1 calc R
H8B H -0.9228 0.7568 0.2467 0.064 Uiso 1 1 calc R
H8C H -1.0031 0.8518 0.1987 0.064 Uiso 1 1 calc R
C9 C -1.1676(8) 0.7149(6) 0.0681(3) 0.0432(17) Uani 1 1 d .
H9A H -1.0756 0.7145 0.0312 0.065 Uiso 1 1 calc R
H9B H -1.2021 0.7946 0.0782 0.065 Uiso 1 1 calc R
H9C H -1.2661 0.6580 0.0425 0.065 Uiso 1 1 calc R
C10 C -1.4371(6) 0.5400(5) 0.2045(3) 0.0266(12) Uani 1 1 d .
C11 C -1.5773(7) 0.5643(6) 0.2634(4) 0.0367(14) Uani 1 1 d .
H11A H -1.6618 0.4934 0.2584 0.055 Uiso 1 1 calc R
H11B H -1.6344 0.6307 0.2487 0.055 Uiso 1 1 calc R
H11C H -1.5247 0.5844 0.3203 0.055 Uiso 1 1 calc R
C12 C -1.5195(8) 0.5149(6) 0.1159(3) 0.0400(15) Uani 1 1 d .
H12A H -1.5999 0.4415 0.1080 0.060 Uiso 1 1 calc R
H12B H -1.4302 0.5063 0.0779 0.060 Uiso 1 1 calc R
H12C H -1.5813 0.5809 0.1049 0.060 Uiso 1 1 calc R
C13 C -1.3588(8) 0.4312(6) 0.2254(4) 0.0383(14) Uani 1 1 d .
H13A H -1.4476 0.3621 0.2162 0.057 Uiso 1 1 calc R
H13B H -1.3122 0.4459 0.2834 0.057 Uiso 1 1 calc R
H13C H -1.2666 0.4157 0.1901 0.057 Uiso 1 1 calc R
C14 C -1.1864(6) 0.6961(5) 0.3258(3) 0.0243(11) Uani 1 1 d .
C15 C -1.2160(7) 0.7860(5) 0.3886(3) 0.0286(12) Uani 1 1 d .
C16 C -1.1270(9) 0.7938(7) 0.4663(4) 0.0509(19) Uani 1 1 d .
H16A H -1.1448 0.8552 0.5089 0.061 Uiso 1 1 calc R
C17 C -1.0146(9) 0.7159(7) 0.4829(4) 0.058(2) Uani 1 1 d .
H17A H -0.9572 0.7234 0.5366 0.070 Uiso 1 1 calc R
C18 C -0.9846(8) 0.6260(7) 0.4215(4) 0.0480(18) Uani 1 1 d .
H18A H -0.9060 0.5723 0.4322 0.058 Uiso 1 1 calc R
C19 C -1.0725(7) 0.6164(5) 0.3438(3) 0.0322(13) Uani 1 1 d .
H19A H -1.0548 0.5541 0.3018 0.039 Uiso 1 1 calc R
C20 C -1.3377(7) 0.8748(5) 0.3814(3) 0.0284(13) Uani 1 1 d .
C21 C -1.5100(7) 0.8509(6) 0.3934(3) 0.0359(14) Uani 1 1 d .
H21A H -1.5576 0.7728 0.3986 0.043 Uiso 1 1 calc R
C22 C -1.6127(8) 0.9414(6) 0.3980(3) 0.0399(16) Uani 1 1 d .
H22A H -1.7304 0.9241 0.4063 0.048 Uiso 1 1 calc R
C23 C -1.5474(9) 1.0566(6) 0.3908(3) 0.0426(17) Uani 1 1 d .
H23A H -1.6189 1.1178 0.3943 0.051 Uiso 1 1 calc R
C24 C -1.3783(9) 1.0802(6) 0.3787(3) 0.0462(17) Uani 1 1 d .
H24A H -1.3330 1.1590 0.3741 0.055 Uiso 1 1 calc R
C25 C -1.2704(8) 0.9929(6) 0.3728(3) 0.0374(15) Uani 1 1 d .
H25A H -1.1537 1.0113 0.3632 0.045 Uiso 1 1 calc R
Cl1 Cl -0.4243(4) 0.3987(3) 0.46387(17) 0.1008(9) Uani 1 1 d .
C1X C -0.599(4) 0.439(3) 0.480(2) 0.108(10) Uani 0.50 1 d P
H1X H -0.612(14) 0.466(10) 0.467(6) 0.050 Uiso 1 1 d .

loop_
_atom_site_aniso_label
_atom_site_aniso_U_11
_atom_site_aniso_U_22
_atom_site_aniso_U_33
_atom_site_aniso_U_23
_atom_site_aniso_U_13
_atom_site_aniso_U_12
Sb1 0.0304(2) 0.0219(2) 0.0489(2) 0.01125(17) 0.00738(16) 0.00576(17)
F1 0.076(3) 0.040(3) 0.100(3) -0.016(2) 0.004(3) 0.019(2)
F2 0.034(2) 0.065(3) 0.104(3) 0.026(2) -0.002(2) 0.005(2)
F3 0.084(3) 0.037(3) 0.075(3) -0.002(2) -0.001(2) 0.016(2)
F4 0.062(3) 0.075(4) 0.058(2) 0.032(2) -0.0100(19) -0.008(2)
F5 0.035(2) 0.044(3) 0.174(5) 0.029(3) 0.030(3) 0.004(2)
F6 0.123(4) 0.064(4) 0.078(3) 0.046(3) 0.017(3) 0.015(3)
Au1 0.02444(11) 0.02019(13) 0.03068(11) 0.00703(8) 0.00227(7) 0.00715(8)
P1 0.0199(6) 0.0185(8) 0.0261(6) 0.0054(5) 0.0009(5) 0.0044(6)
C1 0.038(3) 0.018(3) 0.035(3) 0.004(2) 0.004(2) 0.015(3)
C2 0.026(3) 0.031(4) 0.035(3) 0.014(2) 0.004(2) 0.016(3)
C3 0.025(3) 0.032(4) 0.036(3) 0.011(2) 0.002(2) 0.002(3)
C4 0.051(4) 0.036(4) 0.042(3) -0.004(3) -0.007(3) 0.018(3)
C5 0.026(3) 0.046(4) 0.043(3) 0.016(3) -0.004(2) 0.008(3)
C6 0.026(3) 0.026(3) 0.035(3) 0.010(2) 0.011(2) 0.008(2)
C7 0.034(3) 0.042(4) 0.047(3) 0.010(3) 0.015(3) 0.013(3)
C8 0.037(3) 0.034(4) 0.058(4) 0.011(3) 0.017(3) -0.001(3)
C9 0.053(4) 0.050(5) 0.038(3) 0.022(3) 0.020(3) 0.024(3)
C10 0.021(3) 0.019(3) 0.039(3) 0.004(2) -0.002(2) 0.001(2)
C11 0.025(3) 0.026(4) 0.057(4) 0.007(3) 0.006(3) -0.007(3)
C12 0.036(3) 0.041(4) 0.039(3) 0.000(3) -0.008(2) 0.005(3)
C13 0.037(3) 0.022(4) 0.054(4) 0.004(3) -0.001(3) 0.003(3)
C14 0.017(2) 0.028(3) 0.028(3) 0.008(2) -0.0005(19) -0.002(2)
C15 0.024(3) 0.027(4) 0.035(3) 0.008(2) 0.000(2) -0.001(2)
C16 0.056(4) 0.060(5) 0.034(3) -0.006(3) -0.011(3) 0.022(4)
C17 0.063(5) 0.073(6) 0.038(3) 0.001(3) -0.020(3) 0.027(4)
C18 0.042(4) 0.063(5) 0.043(3) 0.017(3) -0.007(3) 0.020(4)
C19 0.030(3) 0.025(4) 0.040(3) 0.004(2) -0.004(2) 0.003(3)
C20 0.028(3) 0.032(4) 0.025(2) 0.001(2) 0.001(2) 0.009(3)
C21 0.030(3) 0.045(4) 0.030(3) 0.000(3) 0.002(2) -0.001(3)
C22 0.033(3) 0.053(5) 0.034(3) 0.003(3) 0.006(2) 0.016(3)
C23 0.056(4) 0.044(5) 0.029(3) 0.000(3) 0.004(3) 0.022(4)
C24 0.064(5) 0.038(4) 0.036(3) 0.003(3) 0.002(3) 0.009(4)
C25 0.036(3) 0.040(4) 0.036(3) 0.004(3) 0.005(2) 0.008(3)
Cl1 0.1009(19) 0.095(2) 0.1066(19) 0.0096(15) -0.0154(15) 0.0370(17)
C1X 0.087(15) 0.08(2) 0.15(2) 0.059(14) -0.053(14) -0.016(14)

loop_
_atom_type_symbol
_atom_type_description
_atom_type_scat_dispersion_real
_atom_type_scat_dispersion_imag
_atom_type_scat_source
C C 0.0033 0.0016 'International Tables Vol C Tables 4.2.6.8 and 6.1.1.4'
H H 0.0000 0.0000 'International Tables Vol C Tables 4.2.6.8 and 6.1.1.4'
F F 0.0171 0.0103 'International Tables Vol C Tables 4.2.6.8 and 6.1.1.4'
P P 0.1023 0.0942 'International Tables Vol C Tables 4.2.6.8 and 6.1.1.4'
Sb Sb -0.5866 1.5461 'International Tables Vol C Tables 4.2.6.8 and 6.1.1.4'
Au Au -2.0133 8.8022 'International Tables Vol C Tables 4.2.6.8 and 6.1.1.4'
Cl Cl 0.1484 0.1585 'International Tables Vol C Tables 4.2.6.8 and 6.1.1.4'

loop_
_geom_angle_atom_site_label_1
_geom_angle_atom_site_label_2
_geom_angle_atom_site_label_3
_geom_angle
_geom_angle_site_symmetry_1
_geom_angle_site_symmetry_3
F5 Sb1 F3 90.2(2) . .
F5 Sb1 F2 179.1(2) . .
F3 Sb1 F2 88.9(2) . .
F5 Sb1 F1 90.0(2) . .
F3 Sb1 F1 179.2(2) . .
F2 Sb1 F1 90.8(2) . .
F5 Sb1 F4 89.3(2) . .
F3 Sb1 F4 89.8(2) . .
F2 Sb1 F4 91.00(19) . .
F1 Sb1 F4 91.0(2) . .
F5 Sb1 F6 90.5(2) . .
F3 Sb1 F6 90.3(2) . .
F2 Sb1 F6 89.2(2) . .
F1 Sb1 F6 88.9(2) . .
F4 Sb1 F6 179.8(2) . .
C1 Au1 C2 34.55(19) . .
C1 Au1 P1 174.84(14) . .
C2 Au1 P1 150.49(14) . .
C14 P1 C10 105.2(2) . .
C14 P1 C6 106.9(2) . .
C10 P1 C6 115.2(2) . .
C14 P1 Au1 112.16(18) . .
C10 P1 Au1 110.10(16) . .
C6 P1 Au1 107.31(17) . .
C2 C1 Au1 77.4(3) . .
C2 C1 H1A 115.6 . .
Au1 C1 H1A 115.6 . .
C2 C1 H1B 115.6 . .
Au1 C1 H1B 115.6 . .
H1A C1 H1B 112.6 . .
C3 C2 C1 165.0(5) . .
C3 C2 Au1 126.9(4) . .
C1 C2 Au1 68.0(3) . .
C2 C3 C4 126.0(5) . .
C2 C3 C5 116.5(5) . .
C4 C3 C5 117.5(5) . .
C3 C4 H4A 109.5 . .
C3 C4 H4B 109.5 . .
H4A C4 H4B 109.5 . .
C3 C4 H4C 109.5 . .
H4A C4 H4C 109.5 . .
H4B C4 H4C 109.5 . .
C3 C5 H5A 109.5 . .
C3 C5 H5B 109.5 . .
H5A C5 H5B 109.5 . .
C3 C5 H5C 109.5 . .
H5A C5 H5C 109.5 . .
H5B C5 H5C 109.5 . .
C8 C6 C7 109.9(5) . .
C8 C6 C9 108.0(5) . .
C7 C6 C9 107.0(4) . .
C8 C6 P1 107.2(4) . .
C7 C6 P1 116.3(4) . .
C9 C6 P1 108.1(3) . .
C6 C7 H7A 109.5 . .
C6 C7 H7B 109.5 . .
H7A C7 H7B 109.5 . .
C6 C7 H7C 109.5 . .
H7A C7 H7C 109.5 . .
H7B C7 H7C 109.5 . .
C6 C8 H8A 109.5 . .
C6 C8 H8B 109.5 . .
H8A C8 H8B 109.5 . .
C6 C8 H8C 109.5 . .
H8A C8 H8C 109.5 . .
H8B C8 H8C 109.5 . .
C6 C9 H9A 109.5 . .
C6 C9 H9B 109.5 . .
H9A C9 H9B 109.5 . .
C6 C9 H9C 109.5 . .
H9A C9 H9C 109.5 . .
H9B C9 H9C 109.5 . .
C12 C10 C13 109.8(5) . .
C12 C10 C11 108.9(4) . .
C13 C10 C11 108.1(5) . .
C12 C10 P1 109.6(4) . .
C13 C10 P1 114.7(4) . .
C11 C10 P1 105.6(4) . .
C10 C11 H11A 109.5 . .
C10 C11 H11B 109.5 . .
H11A C11 H11B 109.5 . .
C10 C11 H11C 109.5 . .
H11A C11 H11C 109.5 . .
H11B C11 H11C 109.5 . .
C10 C12 H12A 109.5 . .
C10 C12 H12B 109.5 . .
H12A C12 H12B 109.5 . .
C10 C12 H12C 109.5 . .
H12A C12 H12C 109.5 . .
H12B C12 H12C 109.5 . .
C10 C13 H13A 109.5 . .
C10 C13 H13B 109.5 . .
H13A C13 H13B 109.5 . .
C10 C13 H13C 109.5 . .
H13A C13 H13C 109.5 . .
H13B C13 H13C 109.5 . .
C15 C14 C19 119.0(4) . .
C15 C14 P1 123.2(4) . .
C19 C14 P1 117.8(4) . .
C16 C15 C14 118.3(5) . .
C16 C15 C20 115.6(5) . .
C14 C15 C20 126.1(4) . .
C17 C16 C15 122.2(6) . .
C17 C16 H16A 118.9 . .
C15 C16 H16A 118.9 . .
C16 C17 C18 120.2(5) . .
C16 C17 H17A 119.9 . .
C18 C17 H17A 119.9 . .
C17 C18 C19 118.5(6) . .
C17 C18 H18A 120.8 . .
C19 C18 H18A 120.8 . .
C18 C19 C14 121.9(5) . .
C18 C19 H19A 119.1 . .
C14 C19 H19A 119.1 . .
C21 C20 C25 118.8(5) . .
C21 C20 C15 122.0(6) . .
C25 C20 C15 118.7(5) . .
C22 C21 C20 119.9(7) . .
C22 C21 H21A 120.0 . .
C20 C21 H21A 120.0 . .
C21 C22 C23 121.5(6) . .
C21 C22 H22A 119.3 . .
C23 C22 H22A 119.2 . .
C24 C23 C22 118.7(6) . .
C24 C23 H23A 120.7 . .
C22 C23 H23A 120.7 . .
C23 C24 C25 122.2(7) . .
C23 C24 H24A 118.9 . .
C25 C24 H24A 118.9 . .
C24 C25 C20 118.9(6) . .
C24 C25 H25A 120.5 . .
C20 C25 H25A 120.5 . .
C1X Cl1 C1X 68.2(19) . 2_466
Cl1 C1X Cl1 111.8(19) . 2_466
Cl1 C1X C1X 65.5(19) . 2_466
Cl1 C1X C1X 46.3(17) 2_466 2_466
Cl1 C1X H1X 114(10) . .
Cl1 C1X H1X 61(10) 2_466 .
C1X C1X H1X 81(10) 2_466 .

loop_
_geom_bond_atom_site_label_1
_geom_bond_atom_site_label_2
_geom_bond_distance
_geom_bond_site_symmetry_2
Sb1 F5 1.856(4) .
Sb1 F3 1.856(4) .
Sb1 F2 1.860(4) .
Sb1 F1 1.858(4) .
Sb1 F4 1.865(4) .
Sb1 F6 1.872(4) .
Au1 C1 2.191(5) .
Au1 C2 2.306(5) .
Au1 P1 2.3086(13) .
P1 C14 1.827(5) .
P1 C10 1.874(6) .
P1 C6 1.883(5) .
C1 C2 1.340(7) .
C1 H1A 0.9900 .
C1 H1B 0.9900 .
C2 C3 1.311(7) .
C3 C4 1.493(8) .
C3 C5 1.509(7) .
C4 H4A 0.9800 .
C4 H4B 0.9800 .
C4 H4C 0.9800 .
C5 H5A 0.9800 .
C5 H5B 0.9800 .
C5 H5C 0.9800 .
C6 C8 1.513(9) .
C6 C7 1.526(8) .
C6 C9 1.553(7) .
C7 H7A 0.9800 .
C7 H7B 0.9800 .
C7 H7C 0.9800 .
C8 H8A 0.9800 .
C8 H8B 0.9800 .
C8 H8C 0.9800 .
C9 H9A 0.9800 .
C9 H9B 0.9800 .
C9 H9C 0.9800 .
C10 C12 1.525(7) .
C10 C13 1.530(7) .
C10 C11 1.547(7) .
C11 H11A 0.9800 .
C11 H11B 0.9800 .
C11 H11C 0.9800 .
C12 H12A 0.9800 .
C12 H12B 0.9800 .
C12 H12C 0.9800 .
C13 H13A 0.9800 .
C13 H13B 0.9800 .
C13 H13C 0.9800 .
C14 C15 1.404(7) .
C14 C19 1.403(7) .
C15 C16 1.398(7) .
C15 C20 1.493(7) .
C16 C17 1.374(9) .
C16 H16A 0.9500 .
C17 C18 1.390(9) .
C17 H17A 0.9500 .
C18 C19 1.393(7) .
C18 H18A 0.9500 .
C19 H19A 0.9500 .
C20 C21 1.389(8) .
C20 C25 1.428(9) .
C21 C22 1.388(8) .
C21 H21A 0.9500 .
C22 C23 1.388(10) .
C22 H22A 0.9500 .
C23 C24 1.364(10) .
C23 H23A 0.9500 .
C24 C25 1.388(8) .
C24 H24A 0.9500 .
C25 H25A 0.9500 .
Cl1 C1X 1.54(4) .
Cl1 C1X 1.93(4) 2_466
C1X Cl1 1.93(4) 2_466
C1X C1X 1.97(7) 2_466
C1X H1X 0.41(10) .

loop_
_geom_torsion_atom_site_label_1
_geom_torsion_atom_site_label_2
_geom_torsion_atom_site_label_3
_geom_torsion_atom_site_label_4
_geom_torsion
_geom_torsion_site_symmetry_1
_geom_torsion_site_symmetry_4
C2 Au1 P1 C14 -179.3(3) . .
C2 Au1 P1 C10 -62.5(4) . .
C2 Au1 P1 C6 63.6(4) . .
Au1 C1 C2 C3 173(2) . .
C1 Au1 C2 C3 -177.6(8) . .
P1 Au1 C2 C3 4.4(7) . .
P1 Au1 C2 C1 -177.9(3) . .
C1 C2 C3 C4 -176(2) . .
Au1 C2 C3 C4 -4.7(9) . .
C1 C2 C3 C5 2(3) . .
Au1 C2 C3 C5 173.6(4) . .
C14 P1 C6 C8 -42.2(4) . .
C10 P1 C6 C8 -158.7(4) . .
Au1 P1 C6 C8 78.3(4) . .
C14 P1 C6 C7 81.2(5) . .
C10 P1 C6 C7 -35.3(5) . .
Au1 P1 C6 C7 -158.3(4) . .
C14 P1 C6 C9 -158.5(4) . .
C10 P1 C6 C9 85.0(5) . .
Au1 P1 C6 C9 -37.9(4) . .
C14 P1 C10 C12 -177.3(4) . .
C6 P1 C10 C12 -59.8(4) . .
Au1 P1 C10 C12 61.7(4) . .
C14 P1 C10 C13 -53.3(4) . .
C6 P1 C10 C13 64.2(5) . .
Au1 P1 C10 C13 -174.4(3) . .
C14 P1 C10 C11 65.6(4) . .
C6 P1 C10 C11 -176.9(3) . .
Au1 P1 C10 C11 -55.5(4) . .
C10 P1 C14 C15 -111.9(5) . .
C6 P1 C14 C15 125.2(5) . .
Au1 P1 C14 C15 7.8(5) . .
C10 P1 C14 C19 70.4(5) . .
C6 P1 C14 C19 -52.5(5) . .
Au1 P1 C14 C19 -169.9(4) . .
C19 C14 C15 C16 1.5(9) . .
P1 C14 C15 C16 -176.2(5) . .
C19 C14 C15 C20 -177.4(6) . .
P1 C14 C15 C20 4.9(8) . .
C14 C15 C16 C17 -1.0(11) . .
C20 C15 C16 C17 178.0(7) . .
C15 C16 C17 C18 0.6(13) . .
C16 C17 C18 C19 -0.8(12) . .
C17 C18 C19 C14 1.4(10) . .
C15 C14 C19 C18 -1.8(9) . .
P1 C14 C19 C18 176.0(5) . .
C16 C15 C20 C21 -92.9(7) . .
C14 C15 C20 C21 86.0(7) . .
C16 C15 C20 C25 78.5(7) . .
C14 C15 C20 C25 -102.6(7) . .
C25 C20 C21 C22 -0.8(7) . .
C15 C20 C21 C22 170.6(5) . .
C20 C21 C22 C23 0.0(8) . .
C21 C22 C23 C24 0.2(8) . .
C22 C23 C24 C25 0.4(9) . .
C23 C24 C25 C20 -1.3(8) . .
C21 C20 C25 C24 1.5(7) . .
C15 C20 C25 C24 -170.2(5) . .
C1X Cl1 C1X Cl1 0.000(1) 2_466 2_466
